data_1008008
loop_
_publ_author_name
'Averbuch-Pouchot, M T'
'Tordjman, I'
'Guitel, J C'

_publ_section_title
;
Structures cristallines des polyphosphates de cadmium-lithium et de
mercure-lithium Cd Li~2~ (P O~3~)~4~ et Hg Li~2~ (P O~3~)~4~
;
_journal_coden_ASTM ACBCAR
_journal_name_full 'Acta Crystallographica B (24,1968-38,1982)'
_journal_page_first 2953
_journal_page_last 2956
_journal_paper_doi 10.1107/S0567740876009357
_journal_volume 32
_journal_year 1976
_chemical_formula_structural 'HG LI2 (P O3)4'
_chemical_formula_sum 'Hg Li2 O12 P4'
_chemical_name_systematic 'DILITHIUM MERCURY CATENA-PHOSPHATE'
_space_group_IT_number 14
_symmetry_cell_setting monoclinic
_symmetry_Int_Tables_number 14
_symmetry_space_group_name_Hall '-P 2yab'
_symmetry_space_group_name_H-M 'P 1 21/a 1'
_cell_angle_alpha 90
_cell_angle_beta 92.01
_cell_angle_gamma 90
_cell_formula_units_Z 4
_cell_length_a 9.525(2)
_cell_length_b 9.989(3)
_cell_length_c 9.461(2)
_cell_volume 899.6
_refine_ls_R_factor_all 0.036
_cod_database_code 1008008

loop_
_symmetry_equiv_pos_as_xyz
x,y,z
1/2-x,1/2+y,-z
-x,-y,-z
1/2+x,1/2-y,z

loop_
_atom_site_label
_atom_site_type_symbol
_atom_site_symmetry_multiplicity
_atom_site_Wyckoff_symbol
_atom_site_fract_x
_atom_site_fract_y
_atom_site_fract_z
_atom_site_occupancy
_atom_site_attached_hydrogens
_atom_site_calc_flag
Hg1 Hg2+ 4 e 0.51198(3) 0.30962(4) 0.25329(5) 1. 0 d
P1 P5+ 4 e 0.2275(2) 0.4653(2) 0.2366(3) 1. 0 d
P2 P5+ 4 e 0.2996(2) 0.1012(2) 0.4940(3) 1. 0 d
P3 P5+ 4 e 0.3027(2) 0.9024(2) 0.2674(3) 1. 0 d
P4 P5+ 4 e 0.2944(2) 0.1068(2) 0.0359(3) 1. 0 d
O1 O2- 4 e 0.1818(7) 0.3270(7) 0.2636(9) 1. 0 d
O2 O2- 4 e 0.3828(7) 0.4860(7) 0.2415(9) 1. 0 d
O3 O2- 4 e 0.1580(7) 0.5636(7) 0.3439(8) 1. 0 d
O4 O2- 4 e 0.1588(7) 0.5144(9) 0.0930(9) 1. 0 d
O5 O2- 4 e 0.1454(7) 0.1146(7) 0.4778(8) 1. 0 d
O6 O2- 4 e 0.3947(7) 0.2137(7) 0.4612(8) 1. 0 d
O7 O2- 4 e 0.8490(7) 0.5320(8) 0.4178(8) 1. 0 d
O8 O2- 4 e 0.1485(6) 0.8861(7) 0.2567(8) 1. 0 d
O9 O2- 4 e 0.3947(7) 0.7843(7) 0.2469(9) 1. 0 d
O10 O2- 4 e 0.8518(7) 0.4781(8) 0.1683(8) 1. 0 d
O11 O2- 4 e 0.1391(7) 0.1167(8) 0.0375(8) 1. 0 d
O12 O2- 4 e 0.3822(8) 0.2290(7) 0.0342(8) 1. 0 d
Li1 Li1+ 4 e 0.004(2) 0.832(2) 0.390(2) 1. 0 d
Li2 Li1+ 4 e 0.005(2) 0.827(2) 0.104(4) 1. 0 d

loop_
_atom_type_symbol
_atom_type_oxidation_number
Hg2+ 2.000
P5+ 5.000
O2- -2.000
Li1+ 1.000
